data_7010296
loop_
_publ_author_name
'Seward, Corey'
'Hu, Nan-Xing'
'Wang, Suning'

_publ_section_title
;
 1-D Chain and 3-D grid green luminescent terbium(III) coordination
 polymers: {Tb(O2CPh)3(CH3OH)2(H2O)}n and {Tb2(O2CPh)6(4,4'-bipy)}n
;
_journal_issue 2
_journal_name_full 'Journal of the Chemical Society, Dalton Transactions'
_journal_page_first 134
_journal_paper_doi 10.1039/b007866m
_journal_year 2001
_chemical_formula_sum 'C34.67 H25.33 N1.33 O8 Tb1.33'
_chemical_formula_weight 800.46
_chemical_name_systematic
; 
 ? 
;
_space_group_IT_number 15
_symmetry_space_group_name_Hall '-C 2yc'
_symmetry_space_group_name_H-M 'C 1 2/c 1'
_atom_sites_solution_hydrogens geom
_atom_sites_solution_primary direct
_atom_sites_solution_secondary difmap
_audit_creation_method SHELXL-97
_cell_angle_alpha 90.00
_cell_angle_beta 108.247(2)
_cell_angle_gamma 90.00
_cell_formula_units_Z 6
_cell_length_a 16.2103(14)
_cell_length_b 17.7707(16)
_cell_length_c 17.6211(13)
_cell_measurement_temperature 298(2)
_cell_volume 4820.8(7)
_computing_structure_refinement 'SHELXL-97 (Sheldrick, 1997)'
_computing_structure_solution 'SHELXS-97 (Sheldrick, 1990)'
_diffrn_ambient_temperature 298(2)
_diffrn_measured_fraction_theta_full 0.998
_diffrn_measured_fraction_theta_max 0.998
_diffrn_radiation_monochromator graphite
_diffrn_radiation_source 'fine-focus sealed tube'
_diffrn_radiation_type MoK\a
_diffrn_radiation_wavelength 0.71073
_diffrn_reflns_av_R_equivalents 0.1003
_diffrn_reflns_av_sigmaI/netI 0.0955
_diffrn_reflns_limit_h_max 16
_diffrn_reflns_limit_h_min -18
_diffrn_reflns_limit_k_max 19
_diffrn_reflns_limit_k_min -19
_diffrn_reflns_limit_l_max 19
_diffrn_reflns_limit_l_min -8
_diffrn_reflns_number 12319
_diffrn_reflns_theta_full 23.31
_diffrn_reflns_theta_max 23.31
_diffrn_reflns_theta_min 1.75
_exptl_absorpt_coefficient_mu 2.975
_exptl_crystal_density_diffrn 1.654
_exptl_crystal_density_method 'not measured'
_exptl_crystal_F_000 2360
_refine_diff_density_max 1.165
_refine_diff_density_min -0.478
_refine_diff_density_rms 0.089
_refine_ls_extinction_method none
_refine_ls_goodness_of_fit_ref 0.812
_refine_ls_hydrogen_treatment mixed
_refine_ls_matrix_type full
_refine_ls_number_parameters 310
_refine_ls_number_reflns 3485
_refine_ls_number_restraints 0
_refine_ls_restrained_S_all 0.812
_refine_ls_R_factor_all 0.0677
_refine_ls_R_factor_gt 0.0356
_refine_ls_shift/su_max 0.000
_refine_ls_shift/su_mean 0.000
_refine_ls_structure_factor_coef Fsqd
_refine_ls_weighting_details 'calc w=1/[\s^2^(Fo^2^)+(0.0190P)^2^+0.0000P] where P=(Fo^2^+2Fc^2^)/3'
_refine_ls_weighting_scheme calc
_refine_ls_wR_factor_gt 0.0708
_refine_ls_wR_factor_ref 0.0763
_reflns_number_gt 2147
_reflns_number_total 3485
_reflns_threshold_expression >2sigma(I)
_cod_data_source_file b007866m.txt
_cod_data_source_block cs034
_cod_database_code 7010296

loop_
_symmetry_equiv_pos_as_xyz
'x, y, z'
'-x, y, -z+1/2'
'x+1/2, y+1/2, z'
'-x+1/2, y+1/2, -z+1/2'
'-x, -y, -z'
'x, -y, z-1/2'
'-x+1/2, -y+1/2, -z'
'x+1/2, -y+1/2, z-1/2'

loop_
_atom_site_label
_atom_site_type_symbol
_atom_site_fract_x
_atom_site_fract_y
_atom_site_fract_z
_atom_site_U_iso_or_equiv
_atom_site_adp_type
_atom_site_occupancy
_atom_site_symmetry_multiplicity
_atom_site_calc_flag
_atom_site_refinement_flags
_atom_site_disorder_assembly
_atom_site_disorder_group
Tb Tb -0.03780(2) -0.04840(2) 0.345281(18) 0.05031(14) Uani 1 1 d . . .
N1 N -0.1279(5) -0.1353(4) 0.4101(3) 0.071(2) Uani 1 1 d . . .
O1 O -0.0257(3) -0.1687(3) 0.3019(3) 0.0676(16) Uani 1 1 d . . .
C1 C 0.0000 -0.2022(6) 0.2500 0.061(3) Uani 1 2 d S . .
O2 O -0.1820(3) -0.0401(3) 0.2568(3) 0.0812(17) Uani 1 1 d . . .
C2 C 0.0000 -0.2837(8) 0.2500 0.101(5) Uani 1 2 d S . .
O3 O -0.0920(3) -0.0442(3) 0.1879(3) 0.0611(13) Uani 1 1 d . . .
C3 C -0.0044(10) -0.3219(7) 0.3134(8) 0.170(6) Uani 1 1 d . . .
H3 H -0.0110 -0.2963 0.3572 0.205 Uiso 1 1 calc R . .
O4 O -0.0940(3) 0.0254(3) 0.4230(3) 0.0659(16) Uani 1 1 d . . .
C4 C 0.001(3) -0.3998(11) 0.3145(19) 0.37(2) Uani 1 1 d . . .
H4 H 0.0053 -0.4265 0.3610 0.443 Uiso 1 1 calc R . .
O5 O 0.0589(3) -0.0829(3) 0.4617(3) 0.0659(15) Uani 1 1 d . . .
C5 C 0.0000 -0.4350(19) 0.2500 0.45(5) Uani 1 2 d S . .
H5 H 0.0000 -0.4873 0.2500 0.540 Uiso 1 2 calc SR . .
O6 O -0.0208(3) 0.0742(3) 0.3048(3) 0.0644(16) Uani 1 1 d . . .
C6 C -0.1664(6) -0.0324(4) 0.1926(4) 0.060(2) Uani 1 1 d . . .
C7 C -0.2376(6) -0.0077(6) 0.1207(5) 0.077(3) Uani 1 1 d . . .
C8 C -0.3091(11) 0.0106(18) 0.1307(9) 0.41(2) Uani 1 1 d . . .
H8 H -0.3155 0.0053 0.1811 0.496 Uiso 1 1 calc R . .
C9 C -0.3817(18) 0.040(2) 0.0653(14) 0.58(4) Uani 1 1 d . . .
H9 H -0.4316 0.0558 0.0757 0.696 Uiso 1 1 calc R . .
C10 C -0.3778(11) 0.0438(15) -0.0125(12) 0.289(14) Uani 1 1 d . . .
H10 H -0.4229 0.0621 -0.0553 0.347 Uiso 1 1 calc R . .
C11 C -0.3063(10) 0.0199(7) -0.0188(6) 0.141(5) Uani 1 1 d . . .
H11 H -0.2994 0.0188 -0.0692 0.169 Uiso 1 1 calc R . .
C12 C -0.2357(7) -0.0053(7) 0.0483(6) 0.133(5) Uani 1 1 d . . .
H12 H -0.1851 -0.0210 0.0387 0.159 Uiso 1 1 calc R . .
C13 C -0.0993(5) 0.0802(5) 0.4649(4) 0.053(2) Uani 1 1 d . . .
C14 C -0.1545(5) 0.1448(5) 0.4279(5) 0.064(2) Uani 1 1 d . . .
C15 C -0.2118(6) 0.1387(6) 0.3527(6) 0.096(3) Uani 1 1 d . . .
H15 H -0.2169 0.0941 0.3239 0.116 Uiso 1 1 calc R . .
C16 C -0.2622(9) 0.2011(10) 0.3203(7) 0.145(6) Uani 1 1 d . . .
H16 H -0.3029 0.1980 0.2697 0.174 Uiso 1 1 calc R . .
C17 C -0.2528(11) 0.2639(9) 0.3603(10) 0.167(8) Uani 1 1 d . . .
H17 H -0.2873 0.3046 0.3366 0.200 Uiso 1 1 calc R . .
C18 C -0.1963(10) 0.2730(8) 0.4333(8) 0.145(6) Uani 1 1 d . . .
H18 H -0.1908 0.3188 0.4600 0.174 Uiso 1 1 calc R . .
C19 C -0.1465(7) 0.2116(6) 0.4674(6) 0.101(3) Uani 1 1 d . . .
H19 H -0.1066 0.2159 0.5183 0.121 Uiso 1 1 calc R . .
C20 C -0.1915(8) -0.1754(6) 0.3689(5) 0.130(5) Uani 1 1 d . . .
H20 H -0.2046 -0.1745 0.3136 0.156 Uiso 1 1 calc R . .
C21 C -0.2425(8) -0.2203(6) 0.4008(5) 0.150(6) Uani 1 1 d . . .
H21 H -0.2898 -0.2462 0.3673 0.180 Uiso 1 1 calc R . .
C22 C -0.2227(6) -0.2261(5) 0.4819(4) 0.070(2) Uani 1 1 d . . .
C23 C -0.1573(6) -0.1831(5) 0.5236(5) 0.088(3) Uani 1 1 d . . .
H23 H -0.1426 -0.1824 0.5791 0.106 Uiso 1 1 calc R . .
C24 C -0.1112(6) -0.1401(6) 0.4873(4) 0.096(3) Uani 1 1 d . . .
H24 H -0.0649 -0.1123 0.5196 0.115 Uiso 1 1 calc R . .
C25 C 0.0000 0.1059(7) 0.2500 0.059(3) Uani 1 2 d S . .
C26 C 0.0000 0.1910(6) 0.2500 0.061(3) Uani 1 2 d S . .
C27 C -0.0349(7) 0.2302(6) 0.2981(5) 0.095(3) Uani 1 1 d . . .
H27 H -0.0587 0.2043 0.3321 0.114 Uiso 1 1 calc R . .
C28 C -0.0360(9) 0.3079(6) 0.2979(7) 0.139(5) Uani 1 1 d . . .
H28 H -0.0615 0.3336 0.3307 0.166 Uiso 1 1 calc R . .
C29 C 0.0000 0.3468(10) 0.2500 0.163(8) Uani 1 2 d S . .
H29 H 0.0000 0.3991 0.2500 0.195 Uiso 1 2 calc SR . .

loop_
_atom_site_aniso_label
_atom_site_aniso_U_11
_atom_site_aniso_U_22
_atom_site_aniso_U_33
_atom_site_aniso_U_23
_atom_site_aniso_U_13
_atom_site_aniso_U_12
Tb 0.0602(3) 0.0571(2) 0.03751(18) 0.0009(2) 0.02083(16) -0.0038(3)
N1 0.092(6) 0.084(6) 0.046(4) -0.004(4) 0.032(4) -0.028(5)
O1 0.088(4) 0.062(4) 0.061(3) 0.000(3) 0.035(3) -0.012(3)
C1 0.079(9) 0.039(8) 0.063(7) 0.000 0.020(7) 0.000
O2 0.064(4) 0.136(5) 0.047(3) 0.002(3) 0.021(3) -0.016(4)
C2 0.151(15) 0.039(10) 0.113(12) 0.000 0.043(11) 0.000
O3 0.055(3) 0.075(4) 0.056(3) -0.001(3) 0.021(3) 0.005(3)
C3 0.292(19) 0.057(9) 0.163(12) 0.038(8) 0.074(13) -0.005(10)
O4 0.080(4) 0.069(4) 0.054(3) 0.001(3) 0.028(3) 0.012(3)
C4 0.74(6) 0.10(2) 0.31(4) 0.07(2) 0.23(4) 0.02(4)
O5 0.061(4) 0.096(4) 0.038(3) 0.003(3) 0.012(3) 0.004(3)
C5 0.88(11) 0.03(2) 0.47(11) 0.000 0.26(10) 0.000
O6 0.094(4) 0.052(4) 0.058(3) -0.002(3) 0.040(3) 0.002(3)
C6 0.073(6) 0.063(6) 0.044(4) -0.001(4) 0.020(4) -0.010(5)
C7 0.042(5) 0.138(8) 0.050(5) 0.000(5) 0.013(5) -0.005(5)
C8 0.119(13) 1.01(7) 0.080(10) 0.06(2) -0.006(10) 0.20(2)
C9 0.31(3) 1.29(11) 0.145(19) 0.07(3) 0.08(2) 0.44(5)
C10 0.120(13) 0.58(4) 0.168(17) 0.02(2) 0.047(13) 0.129(19)
C11 0.150(12) 0.192(14) 0.071(7) 0.036(8) 0.021(9) 0.019(10)
C12 0.115(9) 0.214(13) 0.074(7) 0.016(8) 0.038(7) 0.056(9)
C13 0.045(5) 0.072(6) 0.048(5) -0.001(4) 0.022(4) 0.001(4)
C14 0.069(6) 0.072(7) 0.053(5) 0.008(5) 0.025(5) 0.017(5)
C15 0.093(8) 0.119(9) 0.074(6) 0.024(6) 0.022(6) 0.035(7)
C16 0.130(11) 0.206(17) 0.093(9) 0.049(10) 0.025(8) 0.092(12)
C17 0.224(19) 0.144(15) 0.156(14) 0.061(13) 0.094(15) 0.118(14)
C18 0.216(17) 0.118(11) 0.115(10) 0.023(10) 0.071(11) 0.081(11)
C19 0.138(10) 0.083(8) 0.092(7) 0.009(7) 0.052(7) 0.049(7)
C20 0.184(12) 0.166(12) 0.046(5) -0.026(6) 0.047(7) -0.116(10)
C21 0.223(14) 0.183(12) 0.054(6) -0.029(7) 0.057(8) -0.145(11)
C22 0.090(7) 0.075(7) 0.054(5) -0.001(4) 0.035(5) -0.027(5)
C23 0.084(7) 0.134(9) 0.046(5) 0.006(5) 0.020(5) -0.037(6)
C24 0.084(7) 0.156(10) 0.052(5) 0.002(6) 0.027(5) -0.044(7)
C25 0.065(9) 0.070(9) 0.046(6) 0.000 0.022(6) 0.000
C26 0.084(9) 0.041(8) 0.062(7) 0.000 0.030(7) 0.000
C27 0.142(10) 0.070(8) 0.095(7) -0.002(6) 0.068(7) 0.010(7)
C28 0.237(15) 0.064(9) 0.145(11) -0.026(8) 0.103(10) 0.023(9)
C29 0.28(3) 0.058(13) 0.189(19) 0.000 0.134(19) 0.000

loop_
_atom_type_symbol
_atom_type_description
_atom_type_scat_dispersion_real
_atom_type_scat_dispersion_imag
_atom_type_scat_source
C C 0.0033 0.0016 'International Tables Vol C Tables 4.2.6.8 and 6.1.1.4'
H H 0.0000 0.0000 'International Tables Vol C Tables 4.2.6.8 and 6.1.1.4'
N N 0.0061 0.0033 'International Tables Vol C Tables 4.2.6.8 and 6.1.1.4'
O O 0.0106 0.0060 'International Tables Vol C Tables 4.2.6.8 and 6.1.1.4'
Tb Tb -0.1723 4.1537 'International Tables Vol C Tables 4.2.6.8 and 6.1.1.4'

loop_
_geom_angle_atom_site_label_1
_geom_angle_atom_site_label_2
_geom_angle_atom_site_label_3
_geom_angle
_geom_angle_site_symmetry_1
_geom_angle_site_symmetry_3
_geom_angle_publ_flag
O5 Tb O4 84.51(17) . . ?
O5 Tb O1 86.69(18) . . ?
O4 Tb O1 145.66(17) . . ?
O5 Tb O6 114.77(18) . . ?
O4 Tb O6 75.82(16) . . ?
O1 Tb O6 137.29(15) . . ?
O5 Tb O3 79.20(16) . 2 ?
O4 Tb O3 133.35(18) . 2 ?
O1 Tb O3 76.76(18) . 2 ?
O6 Tb O3 72.19(18) . 2 ?
O5 Tb O2 151.67(17) . . ?
O4 Tb O2 82.07(18) . . ?
O1 Tb O2 90.46(19) . . ?
O6 Tb O2 85.87(19) . . ?
O3 Tb O2 127.45(15) 2 . ?
O5 Tb N1 76.4(2) . . ?
O4 Tb N1 72.27(19) . . ?
O1 Tb N1 73.41(18) . . ?
O6 Tb N1 144.9(2) . . ?
O3 Tb N1 142.2(2) 2 . ?
O2 Tb N1 75.8(2) . . ?
O5 Tb O3 151.38(16) . . ?
O4 Tb O3 123.45(17) . . ?
O1 Tb O3 73.21(16) . . ?
O6 Tb O3 71.59(16) . . ?
O3 Tb O3 76.53(17) 2 . ?
O2 Tb O3 51.11(15) . . ?
N1 Tb O3 115.35(18) . . ?
O5 Tb C6 169.8(2) . . ?
O4 Tb C6 101.4(2) . . ?
O1 Tb C6 83.8(2) . . ?
O6 Tb C6 75.0(2) . . ?
O3 Tb C6 102.0(2) 2 . ?
O2 Tb C6 25.43(19) . . ?
N1 Tb C6 97.3(2) . . ?
O3 Tb C6 25.97(16) . . ?
O5 Tb Tb 117.87(12) . 2 ?
O4 Tb Tb 143.61(12) . 2 ?
O1 Tb Tb 68.45(11) . 2 ?
O6 Tb Tb 68.86(11) . 2 ?
O3 Tb Tb 40.87(11) 2 2 ?
O2 Tb Tb 86.87(11) . 2 ?
N1 Tb Tb 137.74(14) . 2 ?
O3 Tb Tb 35.76(11) . 2 ?
C6 Tb Tb 61.59(17) . 2 ?
C20 N1 C24 115.1(7) . . ?
C20 N1 Tb 122.8(5) . . ?
C24 N1 Tb 122.1(6) . . ?
C1 O1 Tb 139.4(6) . . ?
O1 C1 O1 123.8(10) . 2 ?
O1 C1 C2 118.1(5) . . ?
O1 C1 C2 118.1(5) 2 . ?
C6 O2 Tb 99.5(5) . . ?
C3 C2 C3 118.6(16) 2 . ?
C3 C2 C1 120.7(8) 2 . ?
C3 C2 C1 120.7(8) . . ?
C6 O3 Tb 167.4(5) . 2 ?
C6 O3 Tb 86.9(4) . . ?
Tb O3 Tb 103.36(17) 2 . ?
C2 C3 C4 120.1(18) . . ?
C13 O4 Tb 157.4(5) . . ?
C5 C4 C3 119(3) . . ?
C13 O5 Tb 157.3(5) 5_556 . ?
C4 C5 C4 122(4) . 2 ?
C25 O6 Tb 137.9(6) . . ?
O2 C6 O3 121.2(7) . . ?
O2 C6 C7 118.8(8) . . ?
O3 C6 C7 120.0(6) . . ?
O2 C6 Tb 55.1(4) . . ?
O3 C6 Tb 67.2(4) . . ?
C7 C6 Tb 166.9(6) . . ?
C8 C7 C12 115.9(11) . . ?
C8 C7 C6 117.2(10) . . ?
C12 C7 C6 126.8(9) . . ?
C7 C8 C9 121.7(16) . . ?
C10 C9 C8 121.5(19) . . ?
C11 C10 C9 113.0(18) . . ?
C10 C11 C12 123.1(14) . . ?
C7 C12 C11 124.5(11) . . ?
O4 C13 O5 122.2(8) . 5_556 ?
O4 C13 C14 119.5(7) . . ?
O5 C13 C14 118.3(7) 5_556 . ?
C19 C14 C15 119.6(9) . . ?
C19 C14 C13 120.3(8) . . ?
C15 C14 C13 120.1(9) . . ?
C14 C15 C16 118.0(11) . . ?
C17 C16 C15 120.4(14) . . ?
C16 C17 C18 123.7(15) . . ?
C17 C18 C19 117.1(14) . . ?
C14 C19 C18 121.2(11) . . ?
N1 C20 C21 124.5(8) . . ?
C22 C21 C20 119.5(9) . . ?
C23 C22 C21 114.9(7) . . ?
C23 C22 C22 124.4(9) . 7_446 ?
C21 C22 C22 120.6(10) . 7_446 ?
C22 C23 C24 121.6(7) . . ?
N1 C24 C23 124.2(8) . . ?
O6 C25 O6 126.5(11) 2 . ?
O6 C25 C26 116.7(6) 2 . ?
O6 C25 C26 116.7(6) . . ?
C27 C26 C27 117.9(12) . 2 ?
C27 C26 C25 121.1(6) . . ?
C27 C26 C25 121.1(6) 2 . ?
C26 C27 C28 121.5(10) . . ?
C29 C28 C27 120.2(12) . . ?
C28 C29 C28 118.7(17) 2 . ?

loop_
_geom_bond_atom_site_label_1
_geom_bond_atom_site_label_2
_geom_bond_distance
_geom_bond_site_symmetry_2
_geom_bond_publ_flag
Tb O5 2.242(5) . ?
Tb O4 2.281(5) . ?
Tb O1 2.299(5) . ?
Tb O6 2.336(5) . ?
Tb O3 2.354(5) 2 ?
Tb O2 2.374(5) . ?
Tb N1 2.621(6) . ?
Tb O3 2.635(4) . ?
Tb C6 2.855(8) . ?
Tb Tb 3.9184(6) 2 ?
N1 C20 1.277(10) . ?
N1 C24 1.303(8) . ?
O1 C1 1.266(6) . ?
C1 O1 1.266(6) 2 ?
C1 C2 1.448(15) . ?
O2 C6 1.243(8) . ?
C2 C3 1.328(12) 2 ?
C2 C3 1.328(12) . ?
O3 C6 1.252(8) . ?
O3 Tb 2.354(5) 2 ?
C3 C4 1.39(2) . ?
O4 C13 1.242(8) . ?
C4 C5 1.29(2) . ?
O5 C13 1.254(8) 5_556 ?
C5 C4 1.29(2) 2 ?
O6 C25 1.251(7) . ?
C6 C7 1.488(10) . ?
C7 C8 1.267(16) . ?
C7 C12 1.288(11) . ?
C8 C9 1.46(2) . ?
C9 C10 1.39(2) . ?
C10 C11 1.271(17) . ?
C11 C12 1.435(13) . ?
C13 O5 1.254(8) 5_556 ?
C13 C14 1.477(10) . ?
C14 C19 1.362(12) . ?
C14 C15 1.363(10) . ?
C15 C16 1.389(14) . ?
C16 C17 1.303(18) . ?
C17 C18 1.335(18) . ?
C18 C19 1.379(13) . ?
C20 C21 1.390(11) . ?
C21 C22 1.367(10) . ?
C22 C23 1.327(10) . ?
C22 C22 1.504(14) 7_446 ?
C23 C24 1.362(10) . ?
C25 O6 1.251(7) 2 ?
C25 C26 1.514(14) . ?
C26 C27 1.350(9) . ?
C26 C27 1.350(9) 2 ?
C27 C28 1.380(12) . ?
C28 C29 1.356(13) . ?
C29 C28 1.356(13) 2 ?
